data_7103345
loop_
_publ_author_name
'Maeda, Hiromitsu'
'Fujii, Yasunobu'
'Mihashi, Yuta'

_publ_section_title
;
 Diol-substituted boron complexes of dipyrrolyl diketones as anion
 receptors and covalently linked 'pivotal' dimers.
;
_journal_issue 36
_journal_name_full 'Chemical communications (Cambridge, England)'
_journal_page_first 4285
_journal_page_last 4287
_journal_paper_doi 10.1039/b806361c
_journal_year 2008
_chemical_formula_moiety 'C25 H29 B N2 O4'
_chemical_formula_sum 'C25 H29 B N2 O4'
_chemical_formula_weight 432.31
_chemical_name_systematic
;
?
;
_space_group_IT_number 88
_symmetry_cell_setting tetragonal
_symmetry_Int_Tables_number 88
_symmetry_space_group_name_Hall '-I 4ad'
_symmetry_space_group_name_H-M 'I 41/a :2'
_atom_sites_solution_hydrogens geom
_atom_sites_solution_primary direct
_atom_sites_solution_secondary difmap
_audit_creation_method SHELXL-97
_cell_angle_alpha 90.00
_cell_angle_beta 90.00
_cell_angle_gamma 90.00
_cell_formula_units_Z 16
_cell_length_a 23.638(8)
_cell_length_b 23.638(8)
_cell_length_c 16.043(4)
_cell_measurement_reflns_used 20788
_cell_measurement_temperature 123(2)
_cell_measurement_theta_max 27.6
_cell_measurement_theta_min 3.1
_cell_volume 8964(5)
_computing_cell_refinement PROCESS-AUTO
_computing_data_collection PROCESS-AUTO
_computing_data_reduction CrystalStructure
_computing_publication_material 'CrystalStructure 3.6.0'
_computing_structure_refinement 'SHELXL-97 (Sheldrick, 1997)'
_computing_structure_solution 'SHELXS-97 (Sheldrick, 1990)'
_diffrn_ambient_temperature 123(2)
_diffrn_detector_area_resol_mean 10.00
_diffrn_measured_fraction_theta_full 0.996
_diffrn_measured_fraction_theta_max 0.996
_diffrn_measurement_device_type 'Rigaku RAXIS-RAPID'
_diffrn_measurement_method \w
_diffrn_radiation_monochromator graphite
_diffrn_radiation_source 'fine-focus sealed tube'
_diffrn_radiation_type MoK\a
_diffrn_radiation_wavelength 0.71075
_diffrn_reflns_av_R_equivalents 0.1761
_diffrn_reflns_av_sigmaI/netI 0.1178
_diffrn_reflns_limit_h_max 30
_diffrn_reflns_limit_h_min -30
_diffrn_reflns_limit_k_max 30
_diffrn_reflns_limit_k_min -30
_diffrn_reflns_limit_l_max 20
_diffrn_reflns_limit_l_min -19
_diffrn_reflns_number 41224
_diffrn_reflns_theta_full 27.48
_diffrn_reflns_theta_max 27.48
_diffrn_reflns_theta_min 3.07
_exptl_absorpt_coefficient_mu 0.086
_exptl_absorpt_correction_T_max 0.9872
_exptl_absorpt_correction_T_min 0.9705
_exptl_absorpt_correction_type multi-scan
_exptl_absorpt_process_details
;
Higashi, T. (1995). Program for Absorption Correction.
Rigaku Corporation, Tokyo, Japan.
;
_exptl_crystal_colour yellow
_exptl_crystal_density_diffrn 1.281
_exptl_crystal_density_method 'not measured'
_exptl_crystal_description prism
_exptl_crystal_F_000 3680
_exptl_crystal_size_max 0.35
_exptl_crystal_size_mid 0.20
_exptl_crystal_size_min 0.15
_refine_diff_density_max 0.265
_refine_diff_density_min -0.270
_refine_diff_density_rms 0.059
_refine_ls_extinction_method none
_refine_ls_goodness_of_fit_ref 1.031
_refine_ls_hydrogen_treatment constr
_refine_ls_matrix_type full
_refine_ls_number_parameters 290
_refine_ls_number_reflns 5121
_refine_ls_number_restraints 0
_refine_ls_restrained_S_all 1.031
_refine_ls_R_factor_all 0.1024
_refine_ls_R_factor_gt 0.0627
_refine_ls_shift/su_max 0.000
_refine_ls_shift/su_mean 0.000
_refine_ls_structure_factor_coef Fsqd
_refine_ls_weighting_details 'calc w=1/[\s^2^(Fo^2^)+(0.0717P)^2^+1.4588P] where P=(Fo^2^+2Fc^2^)/3'
_refine_ls_weighting_scheme calc
_refine_ls_wR_factor_gt 0.1423
_refine_ls_wR_factor_ref 0.1616
_reflns_number_gt 3426
_reflns_number_total 5121
_reflns_threshold_expression >2sigma(I)
_cod_data_source_file b806361c.txt
_cod_data_source_block shelxl2
_cod_original_sg_symbol_H-M 'I 41/a'
_cod_database_code 7103345

loop_
_symmetry_equiv_pos_as_xyz
'x, y, z'
'-y+3/4, x+1/4, z+1/4'
'-x+1/2, -y, z+1/2'
'y+3/4, -x+3/4, z+3/4'
'x+1/2, y+1/2, z+1/2'
'-y+5/4, x+3/4, z+3/4'
'-x+1, -y+1/2, z+1'
'y+5/4, -x+5/4, z+5/4'
'-x, -y, -z'
'y-3/4, -x-1/4, -z-1/4'
'x-1/2, y, -z-1/2'
'-y-3/4, x-3/4, -z-3/4'
'-x+1/2, -y+1/2, -z+1/2'
'y-1/4, -x+1/4, -z+1/4'
'x, y+1/2, -z'
'-y-1/4, x-1/4, -z-1/4'

loop_
_atom_site_label
_atom_site_type_symbol
_atom_site_fract_x
_atom_site_fract_y
_atom_site_fract_z
_atom_site_U_iso_or_equiv
_atom_site_adp_type
_atom_site_occupancy
_atom_site_symmetry_multiplicity
_atom_site_calc_flag
_atom_site_refinement_flags
_atom_site_disorder_assembly
_atom_site_disorder_group
O1 O 0.14012(6) 0.03257(6) 0.66809(8) 0.0242(4) Uani 1 1 d . . .
O2 O 0.15132(6) 0.05602(6) 0.81496(8) 0.0246(4) Uani 1 1 d . . .
O3 O 0.23085(6) 0.06236(6) 0.72183(8) 0.0218(3) Uani 1 1 d . . .
O4 O 0.19587(6) -0.02682(6) 0.75766(8) 0.0219(3) Uani 1 1 d . . .
N1 N 0.08702(7) 0.03321(7) 0.52278(10) 0.0219(4) Uani 1 1 d . . .
H1A H 0.1175 0.0119 0.5248 0.026 Uiso 1 1 calc R . .
N2 N 0.11526(7) 0.08811(7) 0.96267(10) 0.0238(4) Uani 1 1 d . . .
H2A H 0.1518 0.0815 0.9590 0.029 Uiso 1 1 calc R . .
C1 C 0.05720(9) 0.04427(9) 0.45348(12) 0.0226(5) Uani 1 1 d . . .
H1 H 0.0656 0.0302 0.3994 0.027 Uiso 1 1 calc R . .
C2 C 0.01236(9) 0.07941(9) 0.47333(12) 0.0227(5) Uani 1 1 d . . .
C3 C 0.01594(9) 0.08994(9) 0.55966(12) 0.0236(5) Uani 1 1 d . . .
C4 C 0.06302(8) 0.05994(9) 0.58992(11) 0.0202(4) Uani 1 1 d . . .
C5 C 0.09046(8) 0.05737(9) 0.66886(12) 0.0201(4) Uani 1 1 d . . .
C6 C 0.06785(9) 0.07804(9) 0.74298(12) 0.0232(5) Uani 1 1 d . . .
H6 H 0.0311 0.0944 0.7435 0.028 Uiso 1 1 calc R . .
C7 C 0.09892(8) 0.07472(8) 0.81592(12) 0.0207(4) Uani 1 1 d . . .
C8 C 0.07833(9) 0.08986(9) 0.89641(12) 0.0212(5) Uani 1 1 d . . .
C9 C 0.02469(9) 0.10163(9) 0.92895(12) 0.0246(5) Uani 1 1 d . . .
C10 C 0.03075(10) 0.10698(10) 1.01587(13) 0.0272(5) Uani 1 1 d . . .
C11 C 0.08702(10) 0.09805(9) 1.03388(12) 0.0270(5) Uani 1 1 d . . .
H11 H 0.1033 0.0988 1.0880 0.032 Uiso 1 1 calc R . .
C12 C -0.03060(9) 0.10246(10) 0.41423(12) 0.0283(5) Uani 1 1 d . . .
H12A H -0.0331 0.1439 0.4220 0.034 Uiso 1 1 calc R . .
H12B H -0.0680 0.0862 0.4282 0.034 Uiso 1 1 calc R . .
C13 C -0.01778(11) 0.09024(11) 0.32348(13) 0.0381(6) Uani 1 1 d . . .
H13A H -0.0475 0.1066 0.2884 0.046 Uiso 1 1 calc R . .
H13B H -0.0164 0.0492 0.3147 0.046 Uiso 1 1 calc R . .
H13C H 0.0188 0.1069 0.3086 0.046 Uiso 1 1 calc R . .
C14 C -0.02353(9) 0.12795(10) 0.60690(13) 0.0291(5) Uani 1 1 d . . .
H14A H -0.0400 0.1560 0.5680 0.035 Uiso 1 1 calc R . .
H14B H -0.0018 0.1489 0.6498 0.035 Uiso 1 1 calc R . .
C15 C -0.07061(10) 0.09578(11) 0.64850(14) 0.0351(6) Uani 1 1 d . . .
H15A H -0.0950 0.1222 0.6788 0.042 Uiso 1 1 calc R . .
H15B H -0.0546 0.0683 0.6877 0.042 Uiso 1 1 calc R . .
H15C H -0.0929 0.0758 0.6062 0.042 Uiso 1 1 calc R . .
C16 C -0.02979(9) 0.10908(11) 0.88263(13) 0.0327(6) Uani 1 1 d . . .
H16A H -0.0617 0.1001 0.9203 0.039 Uiso 1 1 calc R . .
H16B H -0.0310 0.0821 0.8355 0.039 Uiso 1 1 calc R . .
C17 C -0.03686(12) 0.16897(12) 0.84946(16) 0.0486(7) Uani 1 1 d . . .
H17A H -0.0728 0.1719 0.8193 0.058 Uiso 1 1 calc R . .
H17B H -0.0056 0.1779 0.8116 0.058 Uiso 1 1 calc R . .
H17C H -0.0368 0.1957 0.8961 0.058 Uiso 1 1 calc R . .
C18 C -0.01571(10) 0.11376(11) 1.07888(14) 0.0351(6) Uani 1 1 d . . .
H18A H -0.0464 0.1370 1.0546 0.042 Uiso 1 1 calc R . .
H18B H -0.0008 0.1339 1.1283 0.042 Uiso 1 1 calc R . .
C19 C -0.03964(11) 0.05644(11) 1.10589(14) 0.0392(6) Uani 1 1 d . . .
H19A H -0.0698 0.0623 1.1470 0.047 Uiso 1 1 calc R . .
H19B H -0.0094 0.0336 1.1308 0.047 Uiso 1 1 calc R . .
H19C H -0.0551 0.0367 1.0572 0.047 Uiso 1 1 calc R . .
C20 C 0.27429(9) 0.02391(9) 0.72795(12) 0.0211(5) Uani 1 1 d . . .
C21 C 0.33077(9) 0.03288(9) 0.71507(12) 0.0242(5) Uani 1 1 d . . .
H21 H 0.3449 0.0690 0.6996 0.029 Uiso 1 1 calc R . .
C22 C 0.36646(9) -0.01323(10) 0.72563(13) 0.0287(5) Uani 1 1 d . . .
H22 H 0.4060 -0.0085 0.7174 0.034 Uiso 1 1 calc R . .
C23 C 0.34598(10) -0.06559(10) 0.74767(13) 0.0276(5) Uani 1 1 d . . .
H23 H 0.3715 -0.0962 0.7545 0.033 Uiso 1 1 calc R . .
C24 C 0.28847(9) -0.07434(9) 0.76005(12) 0.0244(5) Uani 1 1 d . . .
H24 H 0.2740 -0.1104 0.7750 0.029 Uiso 1 1 calc R . .
C25 C 0.25341(9) -0.02863(9) 0.74968(12) 0.0200(4) Uani 1 1 d . . .
B1 B 0.17869(10) 0.03152(10) 0.74067(14) 0.0205(5) Uani 1 1 d . . .

loop_
_atom_site_aniso_label
_atom_site_aniso_U_11
_atom_site_aniso_U_22
_atom_site_aniso_U_33
_atom_site_aniso_U_23
_atom_site_aniso_U_13
_atom_site_aniso_U_12
O1 0.0189(8) 0.0268(9) 0.0268(8) -0.0047(6) -0.0029(6) 0.0048(6)
O2 0.0188(8) 0.0284(9) 0.0265(8) -0.0056(6) -0.0028(6) 0.0045(6)
O3 0.0185(8) 0.0179(8) 0.0290(8) -0.0001(6) -0.0018(6) 0.0021(6)
O4 0.0174(8) 0.0190(8) 0.0292(8) -0.0007(6) -0.0016(6) 0.0009(6)
N1 0.0171(9) 0.0236(10) 0.0250(9) -0.0021(7) 0.0013(7) 0.0029(7)
N2 0.0192(10) 0.0268(10) 0.0254(9) 0.0004(7) -0.0027(7) 0.0021(8)
C1 0.0236(12) 0.0239(12) 0.0203(10) -0.0004(8) 0.0013(8) -0.0013(9)
C2 0.0211(11) 0.0231(12) 0.0240(11) 0.0022(8) 0.0002(8) -0.0031(9)
C3 0.0207(11) 0.0274(12) 0.0228(11) -0.0004(9) 0.0002(8) 0.0004(9)
C4 0.0171(11) 0.0221(11) 0.0215(10) 0.0007(8) 0.0013(8) -0.0007(8)
C5 0.0149(10) 0.0189(11) 0.0266(11) 0.0026(8) -0.0008(8) -0.0007(8)
C6 0.0187(11) 0.0276(12) 0.0233(11) 0.0007(8) 0.0018(8) 0.0031(9)
C7 0.0169(11) 0.0177(11) 0.0275(11) 0.0011(8) -0.0002(8) -0.0001(8)
C8 0.0188(11) 0.0235(11) 0.0212(10) 0.0019(8) -0.0025(8) 0.0022(9)
C9 0.0217(12) 0.0279(12) 0.0243(11) -0.0003(9) 0.0003(8) 0.0013(9)
C10 0.0292(13) 0.0280(13) 0.0244(11) -0.0013(9) 0.0000(9) 0.0019(10)
C11 0.0326(13) 0.0306(13) 0.0177(10) -0.0009(9) 0.0003(9) -0.0004(10)
C12 0.0241(12) 0.0338(13) 0.0270(11) 0.0044(9) -0.0031(9) 0.0026(10)
C13 0.0355(15) 0.0538(17) 0.0249(12) 0.0038(11) -0.0048(10) 0.0059(12)
C14 0.0260(13) 0.0358(14) 0.0256(12) 0.0018(9) -0.0025(9) 0.0085(10)
C15 0.0272(13) 0.0434(16) 0.0346(13) -0.0042(11) 0.0002(10) 0.0055(11)
C16 0.0197(12) 0.0520(16) 0.0265(12) -0.0045(10) 0.0002(9) 0.0063(11)
C17 0.0453(17) 0.0529(18) 0.0476(15) -0.0107(13) -0.0136(12) 0.0241(14)
C18 0.0331(14) 0.0456(16) 0.0266(12) -0.0034(10) 0.0058(10) 0.0045(11)
C19 0.0349(15) 0.0543(18) 0.0284(13) 0.0016(11) 0.0046(10) -0.0040(12)
C20 0.0196(11) 0.0226(11) 0.0211(10) -0.0029(8) -0.0029(8) 0.0035(9)
C21 0.0210(11) 0.0273(12) 0.0242(11) -0.0023(9) 0.0003(8) -0.0011(9)
C22 0.0182(11) 0.0368(14) 0.0311(12) -0.0056(10) 0.0016(9) 0.0009(10)
C23 0.0240(12) 0.0281(13) 0.0306(12) -0.0047(9) -0.0041(9) 0.0108(10)
C24 0.0273(12) 0.0222(12) 0.0238(11) -0.0012(8) -0.0033(9) 0.0039(9)
C25 0.0179(11) 0.0216(11) 0.0205(10) -0.0019(8) -0.0019(8) 0.0007(9)
B1 0.0181(12) 0.0199(12) 0.0234(12) -0.0023(9) -0.0025(9) 0.0017(10)

loop_
_atom_type_symbol
_atom_type_description
_atom_type_scat_dispersion_real
_atom_type_scat_dispersion_imag
_atom_type_scat_source
C C 0.0033 0.0016 'International Tables Vol C Tables 4.2.6.8 and 6.1.1.4'
H H 0.0000 0.0000 'International Tables Vol C Tables 4.2.6.8 and 6.1.1.4'
O O 0.0106 0.0060 'International Tables Vol C Tables 4.2.6.8 and 6.1.1.4'
N N 0.0061 0.0033 'International Tables Vol C Tables 4.2.6.8 and 6.1.1.4'
B B 0.0013 0.0007 'International Tables Vol C Tables 4.2.6.8 and 6.1.1.4'

loop_
_geom_angle_atom_site_label_1
_geom_angle_atom_site_label_2
_geom_angle_atom_site_label_3
_geom_angle
_geom_angle_site_symmetry_1
_geom_angle_site_symmetry_3
_geom_angle_publ_flag
C5 O1 B1 123.47(16) . . ?
C7 O2 B1 123.69(16) . . ?
C20 O3 B1 106.56(16) . . ?
C25 O4 B1 106.75(16) . . ?
C1 N1 C4 110.09(18) . . ?
C1 N1 H1A 125.0 . . ?
C4 N1 H1A 125.0 . . ?
C11 N2 C8 109.66(18) . . ?
C11 N2 H2A 125.2 . . ?
C8 N2 H2A 125.2 . . ?
N1 C1 C2 109.19(18) . . ?
N1 C1 H1 125.4 . . ?
C2 C1 H1 125.4 . . ?
C1 C2 C3 106.62(18) . . ?
C1 C2 C12 126.46(19) . . ?
C3 C2 C12 126.9(2) . . ?
C4 C3 C2 107.32(18) . . ?
C4 C3 C14 128.29(18) . . ?
C2 C3 C14 124.37(19) . . ?
N1 C4 C3 106.77(17) . . ?
N1 C4 C5 119.36(18) . . ?
C3 C4 C5 133.55(18) . . ?
O1 C5 C6 120.54(18) . . ?
O1 C5 C4 114.72(17) . . ?
C6 C5 C4 124.73(19) . . ?
C7 C6 C5 119.9(2) . . ?
C7 C6 H6 120.0 . . ?
C5 C6 H6 120.0 . . ?
O2 C7 C6 120.59(18) . . ?
O2 C7 C8 114.61(17) . . ?
C6 C7 C8 124.79(19) . . ?
N2 C8 C9 107.01(17) . . ?
N2 C8 C7 118.40(18) . . ?
C9 C8 C7 134.20(18) . . ?
C8 C9 C10 107.17(18) . . ?
C8 C9 C16 128.15(19) . . ?
C10 C9 C16 124.65(19) . . ?
C11 C10 C9 107.00(18) . . ?
C11 C10 C18 125.6(2) . . ?
C9 C10 C18 127.0(2) . . ?
N2 C11 C10 109.16(18) . . ?
N2 C11 H11 125.4 . . ?
C10 C11 H11 125.4 . . ?
C2 C12 C13 113.88(19) . . ?
C2 C12 H12A 108.8 . . ?
C13 C12 H12A 108.8 . . ?
C2 C12 H12B 108.8 . . ?
C13 C12 H12B 108.8 . . ?
H12A C12 H12B 107.7 . . ?
C12 C13 H13A 109.5 . . ?
C12 C13 H13B 109.5 . . ?
H13A C13 H13B 109.5 . . ?
C12 C13 H13C 109.5 . . ?
H13A C13 H13C 109.5 . . ?
H13B C13 H13C 109.5 . . ?
C3 C14 C15 112.4(2) . . ?
C3 C14 H14A 109.1 . . ?
C15 C14 H14A 109.1 . . ?
C3 C14 H14B 109.1 . . ?
C15 C14 H14B 109.1 . . ?
H14A C14 H14B 107.9 . . ?
C14 C15 H15A 109.5 . . ?
C14 C15 H15B 109.5 . . ?
H15A C15 H15B 109.5 . . ?
C14 C15 H15C 109.5 . . ?
H15A C15 H15C 109.5 . . ?
H15B C15 H15C 109.5 . . ?
C9 C16 C17 112.2(2) . . ?
C9 C16 H16A 109.2 . . ?
C17 C16 H16A 109.2 . . ?
C9 C16 H16B 109.2 . . ?
C17 C16 H16B 109.2 . . ?
H16A C16 H16B 107.9 . . ?
C16 C17 H17A 109.5 . . ?
C16 C17 H17B 109.5 . . ?
H17A C17 H17B 109.5 . . ?
C16 C17 H17C 109.5 . . ?
H17A C17 H17C 109.5 . . ?
H17B C17 H17C 109.5 . . ?
C10 C18 C19 111.5(2) . . ?
C10 C18 H18A 109.3 . . ?
C19 C18 H18A 109.3 . . ?
C10 C18 H18B 109.3 . . ?
C19 C18 H18B 109.3 . . ?
H18A C18 H18B 108.0 . . ?
C18 C19 H19A 109.5 . . ?
C18 C19 H19B 109.5 . . ?
H19A C19 H19B 109.5 . . ?
C18 C19 H19C 109.5 . . ?
H19A C19 H19C 109.5 . . ?
H19B C19 H19C 109.5 . . ?
C21 C20 O3 128.01(19) . . ?
C21 C20 C25 121.8(2) . . ?
O3 C20 C25 110.22(18) . . ?
C20 C21 C22 116.9(2) . . ?
C20 C21 H21 121.5 . . ?
C22 C21 H21 121.5 . . ?
C23 C22 C21 121.6(2) . . ?
C23 C22 H22 119.2 . . ?
C21 C22 H22 119.2 . . ?
C22 C23 C24 121.0(2) . . ?
C22 C23 H23 119.5 . . ?
C24 C23 H23 119.5 . . ?
C25 C24 C23 117.2(2) . . ?
C25 C24 H24 121.4 . . ?
C23 C24 H24 121.4 . . ?
O4 C25 C24 127.90(19) . . ?
O4 C25 C20 110.56(17) . . ?
C24 C25 C20 121.5(2) . . ?
O4 B1 O3 105.90(17) . . ?
O4 B1 O2 109.97(16) . . ?
O3 B1 O2 109.92(17) . . ?
O4 B1 O1 109.49(17) . . ?
O3 B1 O1 110.37(17) . . ?
O2 B1 O1 111.06(18) . . ?

loop_
_geom_bond_atom_site_label_1
_geom_bond_atom_site_label_2
_geom_bond_distance
_geom_bond_site_symmetry_2
_geom_bond_publ_flag
O1 C5 1.312(2) . ?
O1 B1 1.479(3) . ?
O2 C7 1.315(2) . ?
O2 B1 1.475(3) . ?
O3 C20 1.375(2) . ?
O3 B1 1.464(3) . ?
O4 C25 1.367(2) . ?
O4 B1 1.463(3) . ?
N1 C1 1.342(3) . ?
N1 C4 1.372(2) . ?
N1 H1A 0.8800 . ?
N2 C11 1.344(3) . ?
N2 C8 1.376(3) . ?
N2 H2A 0.8800 . ?
C1 C2 1.384(3) . ?
C1 H1 0.9500 . ?
C2 C3 1.410(3) . ?
C2 C12 1.492(3) . ?
C3 C4 1.406(3) . ?
C3 C14 1.501(3) . ?
C4 C5 1.424(3) . ?
C5 C6 1.392(3) . ?
C6 C7 1.384(3) . ?
C6 H6 0.9500 . ?
C7 C8 1.426(3) . ?
C8 C9 1.399(3) . ?
C9 C10 1.408(3) . ?
C9 C16 1.497(3) . ?
C10 C11 1.377(3) . ?
C10 C18 1.501(3) . ?
C11 H11 0.9500 . ?
C12 C13 1.515(3) . ?
C12 H12A 0.9900 . ?
C12 H12B 0.9900 . ?
C13 H13A 0.9800 . ?
C13 H13B 0.9800 . ?
C13 H13C 0.9800 . ?
C14 C15 1.504(3) . ?
C14 H14A 0.9900 . ?
C14 H14B 0.9900 . ?
C15 H15A 0.9800 . ?
C15 H15B 0.9800 . ?
C15 H15C 0.9800 . ?
C16 C17 1.522(4) . ?
C16 H16A 0.9900 . ?
C16 H16B 0.9900 . ?
C17 H17A 0.9800 . ?
C17 H17B 0.9800 . ?
C17 H17C 0.9800 . ?
C18 C19 1.531(3) . ?
C18 H18A 0.9900 . ?
C18 H18B 0.9900 . ?
C19 H19A 0.9800 . ?
C19 H19B 0.9800 . ?
C19 H19C 0.9800 . ?
C20 C21 1.367(3) . ?
C20 C25 1.381(3) . ?
C21 C22 1.389(3) . ?
C21 H21 0.9500 . ?
C22 C23 1.375(3) . ?
C22 H22 0.9500 . ?
C23 C24 1.389(3) . ?
C23 H23 0.9500 . ?
C24 C25 1.372(3) . ?
C24 H24 0.9500 . ?

loop_
_geom_torsion_atom_site_label_1
_geom_torsion_atom_site_label_2
_geom_torsion_atom_site_label_3
_geom_torsion_atom_site_label_4
_geom_torsion
_geom_torsion_site_symmetry_1
_geom_torsion_site_symmetry_2
_geom_torsion_site_symmetry_3
_geom_torsion_site_symmetry_4
_geom_torsion_publ_flag
C4 N1 C1 C2 0.4(2) . . . . ?
N1 C1 C2 C3 0.2(2) . . . . ?
N1 C1 C2 C12 179.1(2) . . . . ?
C1 C2 C3 C4 -0.7(2) . . . . ?
C12 C2 C3 C4 -179.6(2) . . . . ?
C1 C2 C3 C14 177.8(2) . . . . ?
C12 C2 C3 C14 -1.1(3) . . . . ?
C1 N1 C4 C3 -0.9(2) . . . . ?
C1 N1 C4 C5 -175.25(18) . . . . ?
C2 C3 C4 N1 0.9(2) . . . . ?
C14 C3 C4 N1 -177.4(2) . . . . ?
C2 C3 C4 C5 174.2(2) . . . . ?
C14 C3 C4 C5 -4.2(4) . . . . ?
B1 O1 C5 C6 -8.7(3) . . . . ?
B1 O1 C5 C4 172.31(18) . . . . ?
N1 C4 C5 O1 5.4(3) . . . . ?
C3 C4 C5 O1 -167.2(2) . . . . ?
N1 C4 C5 C6 -173.61(19) . . . . ?
C3 C4 C5 C6 13.8(4) . . . . ?
O1 C5 C6 C7 2.9(3) . . . . ?
C4 C5 C6 C7 -178.21(19) . . . . ?
B1 O2 C7 C6 -7.2(3) . . . . ?
B1 O2 C7 C8 172.18(18) . . . . ?
C5 C6 C7 O2 5.0(3) . . . . ?
C5 C6 C7 C8 -174.2(2) . . . . ?
C11 N2 C8 C9 0.1(2) . . . . ?
C11 N2 C8 C7 -173.77(18) . . . . ?
O2 C7 C8 N2 5.1(3) . . . . ?
C6 C7 C8 N2 -175.54(19) . . . . ?
O2 C7 C8 C9 -166.7(2) . . . . ?
C6 C7 C8 C9 12.6(4) . . . . ?
N2 C8 C9 C10 0.2(2) . . . . ?
C7 C8 C9 C10 172.7(2) . . . . ?
N2 C8 C9 C16 178.7(2) . . . . ?
C7 C8 C9 C16 -8.8(4) . . . . ?
C8 C9 C10 C11 -0.4(3) . . . . ?
C16 C9 C10 C11 -179.0(2) . . . . ?
C8 C9 C10 C18 -173.4(2) . . . . ?
C16 C9 C10 C18 8.1(4) . . . . ?
C8 N2 C11 C10 -0.4(2) . . . . ?
C9 C10 C11 N2 0.5(3) . . . . ?
C18 C10 C11 N2 173.6(2) . . . . ?
C1 C2 C12 C13 -7.4(3) . . . . ?
C3 C2 C12 C13 171.3(2) . . . . ?
C4 C3 C14 C15 -85.3(3) . . . . ?
C2 C3 C14 C15 96.5(2) . . . . ?
C8 C9 C16 C17 -83.8(3) . . . . ?
C10 C9 C16 C17 94.5(3) . . . . ?
C11 C10 C18 C19 -86.1(3) . . . . ?
C9 C10 C18 C19 85.6(3) . . . . ?
B1 O3 C20 C21 179.4(2) . . . . ?
B1 O3 C20 C25 -0.4(2) . . . . ?
O3 C20 C21 C22 179.71(18) . . . . ?
C25 C20 C21 C22 -0.6(3) . . . . ?
C20 C21 C22 C23 0.3(3) . . . . ?
C21 C22 C23 C24 0.2(3) . . . . ?
C22 C23 C24 C25 -0.3(3) . . . . ?
B1 O4 C25 C24 179.77(19) . . . . ?
B1 O4 C25 C20 -0.7(2) . . . . ?
C23 C24 C25 O4 179.43(18) . . . . ?
C23 C24 C25 C20 -0.1(3) . . . . ?
C21 C20 C25 O4 -179.05(17) . . . . ?
O3 C20 C25 O4 0.7(2) . . . . ?
C21 C20 C25 C24 0.5(3) . . . . ?
O3 C20 C25 C24 -179.75(17) . . . . ?
C25 O4 B1 O3 0.46(19) . . . . ?
C25 O4 B1 O2 -118.26(17) . . . . ?
C25 O4 B1 O1 119.45(17) . . . . ?
C20 O3 B1 O4 -0.06(19) . . . . ?
C20 O3 B1 O2 118.68(17) . . . . ?
C20 O3 B1 O1 -118.48(17) . . . . ?
C7 O2 B1 O4 -119.6(2) . . . . ?
C7 O2 B1 O3 124.16(19) . . . . ?
C7 O2 B1 O1 1.7(3) . . . . ?
C5 O1 B1 O4 127.95(19) . . . . ?
C5 O1 B1 O3 -115.8(2) . . . . ?
C5 O1 B1 O2 6.3(3) . . . . ?
